data_7248820
loop_
_publ_author_name
'Delegkou, Maria-Ioanna'
'Panagiotou, Nikos'
'Papatriantafyllopoulou, Constantina'
'Tasiopoulos, Anastasios'
'Papaioannou, Dionissios'
'Perlepes, Spyros P.'
'Nastopoulos, Vassilios'

_publ_section_title
;
 Solvatomorphism with polar protic/aprotic and non-polar solvents in a
 series of complexes derived from the
 5-phenylimidazole/tetrafluoroborate/copper(ii) reaction system
;
_journal_issue 26
_journal_name_full CrystEngComm
_journal_page_first 3574
_journal_page_last 3592
_journal_paper_doi 10.1039/D4CE00304G
_journal_volume 26
_journal_year 2024
_chemical_formula_moiety 'C36 H32 B2 Cu F8 N8, 0.70(C6 H14 O)'
_chemical_formula_sum 'C40.2 H41.8 B2 Cu F8 N8 O0.7'
_chemical_formula_weight 885.37
_space_group_crystal_system triclinic
_space_group_IT_number 2
_space_group_name_Hall '-P 1'
_space_group_name_H-M_alt 'P -1'
_atom_sites_solution_hydrogens mixed
_atom_sites_solution_primary direct
_atom_sites_solution_secondary difmap
_audit_creation_method SHELXL-2019/3
_audit_update_record
;
2024-03-21 deposited with the CCDC.	2024-06-02 downloaded from the CCDC.
;
_cell_angle_alpha 96.464(8)
_cell_angle_beta 96.268(8)
_cell_angle_gamma 106.150(7)
_cell_formula_units_Z 1
_cell_length_a 8.7016(6)
_cell_length_b 9.8158(8)
_cell_length_c 12.9608(14)
_cell_measurement_reflns_used 2212
_cell_measurement_temperature 100(2)
_cell_measurement_theta_max 26.7740
_cell_measurement_theta_min 3.5970
_cell_volume 1045.07(17)
_computing_cell_refinement 'CrysAlisPro 1.171.38.43 (Rigaku OD, 2015)'
_computing_data_collection 'CrysAlisPro 1.171.38.43 (Rigaku OD, 2015)'
_computing_data_reduction 'CrysAlisPro 1.171.38.43 (Rigaku OD, 2015)'
_computing_molecular_graphics 'PLATON v.270519 (Spek, 2009); MERCURY v.2020.3.0 (Macrae et al. 2020)'
_computing_publication_material 'WINGX v.2018.3 (Farrugia, 2012); OLEX2 v.1.3.0 (Dolomanov et al., 2009)'
_computing_structure_refinement 'SHELXL-2019/3 (Sheldrick, 2019)'
_computing_structure_solution 'SIR92 (Altomare et al., 1994); SHELXT-2018/2 (Sheldrick, 2018)'
_diffrn_ambient_temperature 100(2)
_diffrn_detector_area_resol_mean 10.4223
_diffrn_measured_fraction_theta_full 0.995
_diffrn_measured_fraction_theta_max 0.995
_diffrn_measurement_device_type 'Oxford Diffraction SuperNova with Atlas CCD detector'
_diffrn_measurement_method '\w scans'
_diffrn_radiation_type MoK\a
_diffrn_radiation_wavelength 0.71073
_diffrn_reflns_av_unetI/netI 0.0777
_diffrn_reflns_Laue_measured_fraction_full 0.995
_diffrn_reflns_Laue_measured_fraction_max 0.995
_diffrn_reflns_limit_h_max 10
_diffrn_reflns_limit_h_min -10
_diffrn_reflns_limit_k_max 11
_diffrn_reflns_limit_k_min -11
_diffrn_reflns_limit_l_max 15
_diffrn_reflns_limit_l_min -4
_diffrn_reflns_number 3674
_diffrn_reflns_point_group_measured_fraction_full 0.995
_diffrn_reflns_point_group_measured_fraction_max 0.995
_diffrn_reflns_theta_full 25.000
_diffrn_reflns_theta_max 25.000
_diffrn_reflns_theta_min 2.894
_diffrn_source 'SuperNova (Mo) X-ray Source'
_exptl_absorpt_coefficient_mu 0.600
_exptl_absorpt_correction_T_max 1.0000
_exptl_absorpt_correction_T_min 0.8091
_exptl_absorpt_correction_type multi-scan
_exptl_absorpt_process_details
;
CrysAlisPro 1.171.38.43 (Rigaku Oxford Diffraction, 2015)
Empirical absorption correction using spherical harmonics,
 implemented in SCALE3 ABSPACK scaling algorithm.
;
_exptl_crystal_colour violet
_exptl_crystal_density_diffrn 1.407
_exptl_crystal_density_method 'not measured'
_exptl_crystal_description prism
_exptl_crystal_F_000 456
_exptl_crystal_recrystallization_method 'Re-crystallisation from solvent: Nitromethane/diisopropyl ether'
_exptl_crystal_size_max 0.19
_exptl_crystal_size_mid 0.18
_exptl_crystal_size_min 0.12
_refine_diff_density_max 1.339
_refine_diff_density_min -1.089
_refine_diff_density_rms 0.130
_refine_ls_extinction_method none
_refine_ls_goodness_of_fit_ref 1.101
_refine_ls_hydrogen_treatment mixed
_refine_ls_matrix_type full
_refine_ls_number_parameters 294
_refine_ls_number_reflns 3674
_refine_ls_number_restraints 84
_refine_ls_restrained_S_all 1.098
_refine_ls_R_factor_all 0.1009
_refine_ls_R_factor_gt 0.0855
_refine_ls_shift/su_max 0.000
_refine_ls_shift/su_mean 0.000
_refine_ls_structure_factor_coef Fsqd
_refine_ls_weighting_details 'w=1/[\s^2^(Fo^2^)+(0.0845P)^2^+4.7851P] where P=(Fo^2^+2Fc^2^)/3'
_refine_ls_weighting_scheme calc
_refine_ls_wR_factor_gt 0.2155
_refine_ls_wR_factor_ref 0.2269
_reflns_Friedel_coverage 0.000
_reflns_number_gt 3069
_reflns_number_total 3674
_reflns_threshold_expression 'I > 2\s(I)'
_cod_data_source_file d4ce00304g2.cif
_cod_data_source_block 16
_cod_depositor_comments 'Adding full bibliography for 7248805--7248823.cif.'
_cod_original_cell_volume 1045.07(16)
_cod_original_formula_sum 'C40.20 H41.80 B2 Cu F8 N8 O0.70'
_cod_database_code 7248820
_shelx_shelxl_version_number 2019/3
_shelx_space_group_comment
;
The symmetry employed for this shelxl refinement is uniquely defined
by the following loop, which should always be used as a source of
symmetry information in preference to the above space-group names.
They are only intended as comments.
;
_shelx_estimated_absorpt_t_min 0.894
_shelx_estimated_absorpt_t_max 0.931

loop_
_space_group_symop_operation_xyz
'x, y, z'
'-x, -y, -z'

loop_
_atom_site_label
_atom_site_type_symbol
_atom_site_fract_x
_atom_site_fract_y
_atom_site_fract_z
_atom_site_U_iso_or_equiv
_atom_site_adp_type
_atom_site_occupancy
_atom_site_site_symmetry_order
_atom_site_calc_flag
_atom_site_refinement_flags_posn
_atom_site_refinement_flags_adp
_atom_site_refinement_flags_occupancy
_atom_site_disorder_assembly
_atom_site_disorder_group
Cu Cu 0.500000 0.000000 1.000000 0.0168(3) Uani 1 2 d S . P . .
N1A N 0.1168(6) -0.0733(6) 0.7614(4) 0.0235(12) Uani 1 1 d D . . . .
H1A H 0.014(3) -0.110(8) 0.744(6) 0.035 Uiso 1 1 d D U . . .
C2A C 0.1831(7) -0.0573(7) 0.8619(5) 0.0215(13) Uani 1 1 d . . . . .
H2A H 0.123236 -0.075678 0.918525 0.026 Uiso 1 1 calc R U . . .
N3A N 0.3418(6) -0.0130(5) 0.8720(4) 0.0187(11) Uani 1 1 d . . . . .
C4A C 0.3781(8) 0.0010(7) 0.7715(5) 0.0263(15) Uani 1 1 d . . . . .
H4A H 0.484259 0.031956 0.754057 0.032 Uiso 1 1 calc R U . . .
C5A C 0.2389(8) -0.0363(8) 0.7012(5) 0.0262(15) Uani 1 1 d . . . . .
C6A C 0.2089(6) -0.0495(6) 0.5860(4) 0.0361(16) Uani 1 1 d G . . . .
C7A C 0.0752(7) -0.1514(6) 0.5292(4) 0.058(2) Uani 1 1 d G . . . .
H7A H -0.000300 -0.211979 0.564407 0.070 Uiso 1 1 calc R U . . .
C8A C 0.0508(8) -0.1655(7) 0.4212(4) 0.065(3) Uani 1 1 d G . . . .
H8A H -0.041440 -0.235797 0.382004 0.078 Uiso 1 1 calc R U . . .
C9A C 0.1602(8) -0.0777(8) 0.3701(4) 0.061(2) Uani 1 1 d G . . . .
H9A H 0.143406 -0.087461 0.295676 0.074 Uiso 1 1 calc R U . . .
C10A C 0.2939(7) 0.0241(8) 0.4270(4) 0.074(3) Uani 1 1 d G U . . .
H10A H 0.369392 0.084695 0.391752 0.088 Uiso 1 1 calc R U . . .
C11A C 0.3183(7) 0.0382(8) 0.5349(4) 0.064(3) Uani 1 1 d G U . . .
H11A H 0.410533 0.108515 0.574156 0.076 Uiso 1 1 calc R U . . .
N1B N 0.7450(6) 0.3924(5) 0.9277(4) 0.0192(11) Uani 1 1 d D . . . .
H1B H 0.762(9) 0.483(3) 0.928(6) 0.029 Uiso 1 1 d D U . . .
C2B C 0.6242(7) 0.3001(7) 0.9631(5) 0.0201(13) Uani 1 1 d . . . . .
H2B H 0.534241 0.322991 0.987881 0.024 Uiso 1 1 calc R U . . .
N3B N 0.6489(6) 0.1732(5) 0.9585(4) 0.0175(11) Uani 1 1 d . . . . .
C4B C 0.7893(7) 0.1844(6) 0.9177(5) 0.0195(13) Uani 1 1 d . . . . .
H4B H 0.836133 0.108608 0.905029 0.023 Uiso 1 1 calc R U . . .
C5B C 0.8522(7) 0.3213(7) 0.8980(5) 0.0198(13) Uani 1 1 d . . . . .
C6B C 1.0018(7) 0.3883(7) 0.8572(5) 0.0197(13) Uani 1 1 d . . . . .
C7B C 1.0280(8) 0.5198(7) 0.8189(5) 0.0262(15) Uani 1 1 d . . . . .
H7B H 0.947353 0.568130 0.819283 0.031 Uiso 1 1 calc R U . . .
C8B C 1.1692(8) 0.5795(8) 0.7808(6) 0.0315(16) Uani 1 1 d . . . . .
H8B H 1.186449 0.669287 0.756080 0.038 Uiso 1 1 calc R U . . .
C9B C 1.2861(8) 0.5085(8) 0.7786(6) 0.0326(17) Uani 1 1 d . . . . .
H9B H 1.383468 0.549704 0.752128 0.039 Uiso 1 1 calc R U . . .
C10B C 1.2621(8) 0.3787(8) 0.8144(6) 0.0286(15) Uani 1 1 d . . . . .
H10B H 1.341792 0.329644 0.811452 0.034 Uiso 1 1 calc R U . . .
C11B C 1.1213(8) 0.3192(7) 0.8550(5) 0.0235(14) Uani 1 1 d . . . . .
H11B H 1.106495 0.230777 0.881437 0.028 Uiso 1 1 calc R U . . .
B B 0.7328(9) -0.2122(8) 0.8699(6) 0.0231(15) Uani 1 1 d . . . . .
F1 F 0.6041(5) -0.1571(4) 0.8751(4) 0.0362(10) Uani 1 1 d . . . . .
F2 F 0.7837(6) -0.2103(7) 0.7722(4) 0.0631(16) Uani 1 1 d . . . . .
F3 F 0.6843(5) -0.3522(4) 0.8910(4) 0.0409(11) Uani 1 1 d . . . . .
F4 F 0.8617(4) -0.1321(4) 0.9453(3) 0.0326(9) Uani 1 1 d . . . . .
O O 0.527(2) 0.557(2) 0.5325(16) 0.083(5) Uani 0.35 1 d D U P C .
C12 C 0.606(2) 0.3915(18) 0.6471(12) 0.081(5) Uani 0.7 1 d D U P C .
H12A H 0.684246 0.337452 0.655557 0.122 Uiso 0.7 1 calc R U P . .
H12B H 0.496329 0.327395 0.645338 0.122 Uiso 0.7 1 calc R U P . .
H12C H 0.629264 0.469434 0.706274 0.122 Uiso 0.7 1 calc R U P . .
C13 C 0.6166(17) 0.4540(18) 0.5454(13) 0.086(4) Uani 0.7 1 d D U P . .
H13A H 0.569219 0.372128 0.486960 0.129 Uiso 0.35 1 calc R U P A 1
H13B H 0.719642 0.530473 0.574928 0.129 Uiso 0.35 1 calc R U P B 2
C14A C 0.789(3) 0.509(3) 0.538(3) 0.065(6) Uani 0.35 1 d D U P C 1
H14A H 0.832757 0.428005 0.523283 0.097 Uiso 0.35 1 calc R U P C 1
H14B H 0.846052 0.567281 0.604902 0.097 Uiso 0.35 1 calc R U P C 1
H14C H 0.803179 0.567394 0.481661 0.097 Uiso 0.35 1 calc R U P C 1
C14B C 0.697(4) 0.377(3) 0.476(3) 0.079(7) Uani 0.35 1 d D U P C 2
H14D H 0.742736 0.314117 0.515142 0.118 Uiso 0.35 1 calc R U P C 2
H14E H 0.783149 0.446067 0.450399 0.118 Uiso 0.35 1 calc R U P C 2
H14F H 0.617588 0.319109 0.416550 0.118 Uiso 0.35 1 calc R U P C 2

loop_
_atom_site_aniso_label
_atom_site_aniso_U_11
_atom_site_aniso_U_22
_atom_site_aniso_U_33
_atom_site_aniso_U_23
_atom_site_aniso_U_13
_atom_site_aniso_U_12
Cu 0.0173(5) 0.0146(6) 0.0185(6) 0.0067(4) 0.0012(4) 0.0034(4)
N1A 0.018(3) 0.022(3) 0.027(3) 0.002(2) -0.006(2) 0.005(2)
C2A 0.021(3) 0.026(4) 0.018(3) 0.005(3) 0.001(3) 0.008(3)
N3A 0.018(3) 0.015(3) 0.021(3) 0.006(2) 0.000(2) 0.002(2)
C4A 0.024(3) 0.032(4) 0.024(3) 0.006(3) 0.004(3) 0.009(3)
C5A 0.030(4) 0.031(4) 0.021(3) 0.003(3) 0.002(3) 0.015(3)
C6A 0.038(4) 0.056(5) 0.025(4) 0.006(3) 0.003(3) 0.031(3)
C7A 0.081(6) 0.050(5) 0.035(4) 0.000(4) -0.016(4) 0.019(4)
C8A 0.100(7) 0.060(6) 0.034(4) -0.001(4) -0.017(4) 0.036(5)
C9A 0.079(6) 0.100(7) 0.021(4) 0.000(4) -0.005(4) 0.061(5)
C10A 0.055(5) 0.135(9) 0.032(4) 0.026(5) 0.008(4) 0.025(5)
C11A 0.041(4) 0.112(8) 0.031(4) 0.017(4) 0.000(3) 0.010(5)
N1B 0.022(3) 0.010(3) 0.026(3) 0.006(2) 0.001(2) 0.005(2)
C2B 0.020(3) 0.022(3) 0.015(3) -0.001(2) -0.002(2) 0.004(3)
N3B 0.020(3) 0.016(3) 0.018(3) 0.003(2) 0.003(2) 0.006(2)
C4B 0.023(3) 0.014(3) 0.022(3) 0.009(2) 0.000(3) 0.005(2)
C5B 0.026(3) 0.020(3) 0.014(3) 0.005(2) -0.001(3) 0.007(3)
C6B 0.022(3) 0.018(3) 0.016(3) 0.000(2) -0.001(2) 0.002(2)
C7B 0.025(3) 0.023(4) 0.034(4) 0.012(3) 0.006(3) 0.010(3)
C8B 0.030(4) 0.024(4) 0.042(4) 0.011(3) 0.008(3) 0.007(3)
C9B 0.025(4) 0.026(4) 0.044(4) 0.006(3) 0.007(3) 0.003(3)
C10B 0.019(3) 0.030(4) 0.037(4) 0.005(3) 0.002(3) 0.009(3)
C11B 0.026(3) 0.018(3) 0.024(3) 0.002(3) -0.007(3) 0.006(3)
B 0.018(3) 0.025(4) 0.030(4) 0.007(3) 0.007(3) 0.009(3)
F1 0.029(2) 0.025(2) 0.059(3) 0.0084(19) 0.003(2) 0.0139(17)
F2 0.040(3) 0.099(5) 0.044(3) 0.020(3) 0.015(2) 0.002(3)
F3 0.036(2) 0.020(2) 0.066(3) 0.012(2) -0.002(2) 0.0099(18)
F4 0.0236(19) 0.028(2) 0.043(2) 0.0012(18) 0.0042(18) 0.0031(16)
O 0.067(9) 0.062(10) 0.127(13) 0.005(9) 0.048(9) 0.022(8)
C12 0.069(9) 0.076(10) 0.093(11) -0.016(9) 0.017(9) 0.020(8)
C13 0.064(7) 0.077(8) 0.124(11) 0.004(8) 0.031(7) 0.028(7)
C14A 0.050(11) 0.061(13) 0.087(14) 0.017(11) 0.034(11) 0.013(10)
C14B 0.077(13) 0.075(13) 0.100(15) 0.029(12) 0.041(12) 0.032(11)

loop_
_atom_type_symbol
_atom_type_description
_atom_type_scat_dispersion_real
_atom_type_scat_dispersion_imag
_atom_type_scat_source
C C 0.0033 0.0016 'International Tables Vol C Tables 4.2.6.8 and 6.1.1.4'
H H 0.0000 0.0000 'International Tables Vol C Tables 4.2.6.8 and 6.1.1.4'
B B 0.0013 0.0007 'International Tables Vol C Tables 4.2.6.8 and 6.1.1.4'
Cu Cu 0.3201 1.2651 'International Tables Vol C Tables 4.2.6.8 and 6.1.1.4'
F F 0.0171 0.0103 'International Tables Vol C Tables 4.2.6.8 and 6.1.1.4'
N N 0.0061 0.0033 'International Tables Vol C Tables 4.2.6.8 and 6.1.1.4'
O O 0.0106 0.0060 'International Tables Vol C Tables 4.2.6.8 and 6.1.1.4'

loop_
_geom_angle_atom_site_label_1
_geom_angle_atom_site_label_2
_geom_angle_atom_site_label_3
_geom_angle
_geom_angle_site_symmetry_1
_geom_angle_site_symmetry_3
_geom_angle_publ_flag
N3B Cu N3B 180.0 2_657 . ?
N3B Cu N3A 90.8(2) 2_657 . ?
N3B Cu N3A 89.2(2) . . ?
N3B Cu N3A 89.2(2) 2_657 2_657 ?
N3B Cu N3A 90.8(2) . 2_657 ?
N3A Cu N3A 180.0 . 2_657 ?
C2A N1A C5A 108.7(5) . . ?
C2A N1A H1A 119(5) . . ?
C5A N1A H1A 132(5) . . ?
N3A C2A N1A 111.1(5) . . ?
N3A C2A H2A 124.5 . . ?
N1A C2A H2A 124.5 . . ?
C2A N3A C4A 105.6(5) . . ?
C2A N3A Cu 127.5(4) . . ?
C4A N3A Cu 126.2(4) . . ?
C5A C4A N3A 110.2(6) . . ?
C5A C4A H4A 124.9 . . ?
N3A C4A H4A 124.9 . . ?
C4A C5A N1A 104.5(6) . . ?
C4A C5A C6A 132.4(6) . . ?
N1A C5A C6A 123.0(6) . . ?
C7A C6A C11A 120.0 . . ?
C7A C6A C5A 120.5(4) . . ?
C11A C6A C5A 119.4(4) . . ?
C6A C7A C8A 120.0 . . ?
C6A C7A H7A 120.0 . . ?
C8A C7A H7A 120.0 . . ?
C7A C8A C9A 120.0 . . ?
C7A C8A H8A 120.0 . . ?
C9A C8A H8A 120.0 . . ?
C10A C9A C8A 120.0 . . ?
C10A C9A H9A 120.0 . . ?
C8A C9A H9A 120.0 . . ?
C11A C10A C9A 120.0 . . ?
C11A C10A H10A 120.0 . . ?
C9A C10A H10A 120.0 . . ?
C10A C11A C6A 120.0 . . ?
C10A C11A H11A 120.0 . . ?
C6A C11A H11A 120.0 . . ?
C2B N1B C5B 108.6(5) . . ?
C2B N1B H1B 128(5) . . ?
C5B N1B H1B 123(5) . . ?
N3B C2B N1B 110.0(5) . . ?
N3B C2B H2B 125.0 . . ?
N1B C2B H2B 125.0 . . ?
C2B N3B C4B 106.9(5) . . ?
C2B N3B Cu 124.8(4) . . ?
C4B N3B Cu 128.3(4) . . ?
N3B C4B C5B 109.6(5) . . ?
N3B C4B H4B 125.2 . . ?
C5B C4B H4B 125.2 . . ?
C4B C5B N1B 104.9(5) . . ?
C4B C5B C6B 130.8(6) . . ?
N1B C5B C6B 124.3(6) . . ?
C11B C6B C7B 118.5(6) . . ?
C11B C6B C5B 119.4(6) . . ?
C7B C6B C5B 122.1(6) . . ?
C8B C7B C6B 120.7(6) . . ?
C8B C7B H7B 119.6 . . ?
C6B C7B H7B 119.6 . . ?
C7B C8B C9B 119.9(7) . . ?
C7B C8B H8B 120.0 . . ?
C9B C8B H8B 120.0 . . ?
C10B C9B C8B 120.3(7) . . ?
C10B C9B H9B 119.8 . . ?
C8B C9B H9B 119.8 . . ?
C9B C10B C11B 120.1(6) . . ?
C9B C10B H10B 120.0 . . ?
C11B C10B H10B 120.0 . . ?
C10B C11B C6B 120.5(6) . . ?
C10B C11B H11B 119.8 . . ?
C6B C11B H11B 119.8 . . ?
F1 B F2 111.9(6) . . ?
F1 B F4 109.6(6) . . ?
F2 B F4 108.5(5) . . ?
F1 B F3 107.8(5) . . ?
F2 B F3 109.9(6) . . ?
F4 B F3 109.0(6) . . ?
O O C13 65.9(10) 2_666 . ?
O O C13 63.3(10) 2_666 2_666 ?
C13 O C13 129.2(16) . 2_666 ?
C13 C12 H12A 109.5 . . ?
C13 C12 H12B 109.5 . . ?
H12A C12 H12B 109.5 . . ?
C13 C12 H12C 109.5 . . ?
H12A C12 H12C 109.5 . . ?
H12B C12 H12C 109.5 . . ?
O C13 C14A 114.4(18) . . ?
O C13 C14B 135(2) . . ?
O C13 C12 114.8(15) . . ?
C14A C13 C12 106.5(16) . . ?
C14B C13 C12 109.7(17) . . ?
O C13 H13A 106.9 . . ?
C14A C13 H13A 106.9 . . ?
C12 C13 H13A 106.9 . . ?
O C13 H13B 93.0 . . ?
C14B C13 H13B 93.0 . . ?
C12 C13 H13B 93.0 . . ?
C13 C14A H14A 109.5 . . ?
C13 C14A H14B 109.5 . . ?
H14A C14A H14B 109.5 . . ?
C13 C14A H14C 109.5 . . ?
H14A C14A H14C 109.5 . . ?
H14B C14A H14C 109.5 . . ?
C13 C14B H14D 109.5 . . ?
C13 C14B H14E 109.5 . . ?
H14D C14B H14E 109.5 . . ?
C13 C14B H14F 109.5 . . ?
H14D C14B H14F 109.5 . . ?
H14E C14B H14F 109.5 . . ?

loop_
_geom_bond_atom_site_label_1
_geom_bond_atom_site_label_2
_geom_bond_distance
_geom_bond_site_symmetry_2
_geom_bond_publ_flag
Cu N3B 1.998(5) 2_657 ?
Cu N3B 1.998(5) . ?
Cu N3A 2.005(5) . ?
Cu N3A 2.005(5) 2_657 ?
N1A C2A 1.340(8) . ?
N1A C5A 1.378(9) . ?
N1A H1A 0.86(2) . ?
C2A N3A 1.315(8) . ?
C2A H2A 0.9500 . ?
N3A C4A 1.385(8) . ?
C4A C5A 1.367(9) . ?
C4A H4A 0.9500 . ?
C5A C6A 1.472(8) . ?
C6A C7A 1.377(4) . ?
C6A C11A 1.377(4) . ?
C7A C8A 1.377(4) . ?
C7A H7A 0.9500 . ?
C8A C9A 1.377(4) . ?
C8A H8A 0.9500 . ?
C9A C10A 1.377(4) . ?
C9A H9A 0.9500 . ?
C10A C11A 1.377(4) . ?
C10A H10A 0.9500 . ?
C11A H11A 0.9500 . ?
N1B C2B 1.343(8) . ?
N1B C5B 1.373(8) . ?
N1B H1B 0.86(2) . ?
C2B N3B 1.318(8) . ?
C2B H2B 0.9500 . ?
N3B C4B 1.364(8) . ?
C4B C5B 1.368(9) . ?
C4B H4B 0.9500 . ?
C5B C6B 1.469(9) . ?
C6B C11B 1.391(9) . ?
C6B C7B 1.403(9) . ?
C7B C8B 1.376(9) . ?
C7B H7B 0.9500 . ?
C8B C9B 1.385(10) . ?
C8B H8B 0.9500 . ?
C9B C10B 1.374(10) . ?
C9B H9B 0.9500 . ?
C10B C11B 1.389(9) . ?
C10B H10B 0.9500 . ?
C11B H11B 0.9500 . ?
B F1 1.377(8) . ?
B F2 1.386(9) . ?
B F4 1.388(9) . ?
B F3 1.389(9) . ?
O O 1.26(4) 2_666 ?
O C13 1.454(10) . ?
O C13 1.487(10) 2_666 ?
C12 C13 1.516(10) . ?
C12 H12A 0.9800 . ?
C12 H12B 0.9800 . ?
C12 H12C 0.9800 . ?
C13 C14A 1.46(2) . ?
C13 C14B 1.46(2) . ?
C13 H13A 1.0000 . ?
C13 H13B 1.0000 . ?
C14A H14A 0.9800 . ?
C14A H14B 0.9800 . ?
C14A H14C 0.9800 . ?
C14B H14D 0.9800 . ?
C14B H14E 0.9800 . ?
C14B H14F 0.9800 . ?

loop_
_geom_hbond_atom_site_label_D
_geom_hbond_atom_site_label_H
_geom_hbond_atom_site_label_A
_geom_hbond_distance_DH
_geom_hbond_distance_HA
_geom_hbond_distance_DA
_geom_hbond_angle_DHA
_geom_hbond_site_symmetry_A
_geom_hbond_publ_flag
N1A H1A F2 0.86(2) 2.06(4) 2.862(7) 155(7) 1_455 yes
N1B H1B F3 0.86(2) 2.00(4) 2.782(6) 150(7) 1_565 yes
